data_4079878
loop_
_publ_author_name
'Alvarez, M. Angeles'
'Garc\'ia, M. Esther'
'Garc\'ia-Viv\'o, Daniel'
'Men\'endez, Sonia'
'Ruiz, Miguel A.'

_publ_section_title
;
 Electronic Structure and Reactivity of the Carbyne-Bridged Dimolybdenum
 Radical [Mo2(\h5-C5H5)2(\m-CPh)(\m-PCy2)(\m-CO)]+
;
_journal_issue 1
_journal_name_full Organometallics
_journal_page_first 218
_journal_paper_doi 10.1021/om300989j
_journal_volume 32
_journal_year 2013
_chemical_compound_source 'synthesis as described'
_chemical_formula_moiety 'C30 H37 Mo2 O2 P1'
_chemical_formula_sum 'C30 H37 Mo2 O2 P'
_chemical_formula_weight 652.45
_chemical_name_systematic
;
 ?
;
_space_group_IT_number 2
_symmetry_cell_setting triclinic
_symmetry_Int_Tables_number 2
_symmetry_space_group_name_Hall '-P 1'
_symmetry_space_group_name_H-M 'P -1'
_atom_sites_solution_hydrogens geom
_atom_sites_solution_primary direct
_atom_sites_solution_secondary difmap
_audit_conform_dict_location ftp://ftp.iucr.org/pub/cif_core.dic
_audit_conform_dict_name cif_core.dic
_audit_conform_dict_version 2.4
_audit_creation_method 'WinGX routine CIF_UPDATE'
_cell_angle_alpha 90.107(2)
_cell_angle_beta 94.162(2)
_cell_angle_gamma 96.443(2)
_cell_formula_units_Z 2
_cell_length_a 9.7700(4)
_cell_length_b 9.9477(5)
_cell_length_c 15.5150(8)
_cell_measurement_reflns_used 5794
_cell_measurement_temperature 100.0(1)
_cell_measurement_theta_max 26.199
_cell_measurement_theta_min 2.434
_cell_measurement_wavelength 0.71073
_cell_volume 1494.34(12)
_computing_cell_refinement 'BRUKER APEX'
_computing_data_collection 'BRUKER APEX'
_computing_molecular_graphics 'Ortep-3 for Windows (Farrugia, 1997)'
_computing_publication_material 'WinGX publication routines (Farrugia, 1999)'
_computing_structure_refinement 'SHELXL-97 (Sheldrick, 2008)'
_computing_structure_solution 'SHELXL-97 (Sheldrick, 2008)'
_diffrn_ambient_temperature 100.0(1)
_diffrn_measured_fraction_theta_full 0.998
_diffrn_measured_fraction_theta_max 0.998
_diffrn_measurement_device 'four-circle diffractometer'
_diffrn_measurement_device_type 'BRUKER APPEX-II CCD'
_diffrn_measurement_method 'omega/phi scans'
_diffrn_radiation_monochromator graphite
_diffrn_radiation_probe x-ray
_diffrn_radiation_source 'fine-focus sealed tube'
_diffrn_radiation_type MoK\a
_diffrn_radiation_wavelength 0.71073
_diffrn_reflns_av_R_equivalents 0.0738
_diffrn_reflns_av_unetI/netI 0.0786
_diffrn_reflns_limit_h_max 11
_diffrn_reflns_limit_h_min -12
_diffrn_reflns_limit_k_max 12
_diffrn_reflns_limit_k_min -12
_diffrn_reflns_limit_l_max 19
_diffrn_reflns_limit_l_min 0
_diffrn_reflns_number 28572
_diffrn_reflns_theta_full 26.02
_diffrn_reflns_theta_max 26.02
_diffrn_reflns_theta_min 1.32
_exptl_absorpt_coefficient_mu 0.916
_exptl_absorpt_correction_T_max 1.0000
_exptl_absorpt_correction_T_min 0.8704
_exptl_absorpt_correction_type multi-scan
_exptl_absorpt_process_details 'BRUKER Sadabs'
_exptl_crystal_colour black
_exptl_crystal_density_diffrn 1.45
_exptl_crystal_density_method 'not measured'
_exptl_crystal_description prism
_exptl_crystal_F_000 664
_exptl_crystal_size_max 0.36
_exptl_crystal_size_mid 0.25
_exptl_crystal_size_min 0.11
_platon_squeeze_details
;
;
_refine_diff_density_max 0.888
_refine_diff_density_min -0.6
_refine_diff_density_rms 0.148
_refine_ls_extinction_method none
_refine_ls_goodness_of_fit_ref 1.054
_refine_ls_hydrogen_treatment constr
_refine_ls_matrix_type full
_refine_ls_number_parameters 316
_refine_ls_number_reflns 5871
_refine_ls_number_restraints 30
_refine_ls_restrained_S_all 1.058
_refine_ls_R_factor_all 0.0799
_refine_ls_R_factor_gt 0.0528
_refine_ls_shift/su_max 0.001
_refine_ls_shift/su_mean 0
_refine_ls_structure_factor_coef Fsqd
_refine_ls_weighting_details 'calc w=1/[\s^2^(Fo^2^)+(0.0463P)^2^+1.6247P] where P=(Fo^2^+2Fc^2^)/3'
_refine_ls_weighting_scheme calc
_refine_ls_wR_factor_gt 0.1057
_refine_ls_wR_factor_ref 0.1149
_reflns_number_gt 4341
_reflns_number_total 5871
_reflns_threshold_expression >2\s(I)
_cod_data_source_file om300989j_si_002.cif
_cod_data_source_block compoundtrans7
_cod_depositor_comments
;
The following automatic conversions were performed:
'_diffrn_radiation_monochromador' tag replaced with
'_diffrn_radiation_monochromator'.

Automatic conversion script
Id: cif_correct_tags 1440 2010-10-19 06:21:57Z saulius 
;
_cod_database_code 4079878

loop_
_symmetry_equiv_pos_as_xyz
'x, y, z'
'-x, -y, -z'

loop_
_atom_site_label
_atom_site_type_symbol
_atom_site_fract_x
_atom_site_fract_y
_atom_site_fract_z
_atom_site_U_iso_or_equiv
_atom_site_adp_type
_atom_site_occupancy
_atom_site_symmetry_multiplicity
_atom_site_calc_flag
_atom_site_refinement_flags
Mo1 Mo 0.82473(4) 0.84149(4) 0.28226(3) 0.01218(13) Uani 1 1 d .
Mo2 Mo 0.58856(4) 0.65029(4) 0.26042(3) 0.01345(14) Uani 1 1 d .
P1 P 0.75787(13) 0.71310(14) 0.15551(9) 0.0136(3) Uani 1 1 d .
O1 O 0.6432(4) 1.0633(4) 0.2139(3) 0.0304(10) Uani 1 1 d .
O2 O 0.6300(4) 0.4954(4) 0.2927(2) 0.0239(9) Uani 1 1 d .
C1 C 0.7087(5) 0.9787(5) 0.2369(4) 0.0179(12) Uani 1 1 d .
C2 C 0.6839(5) 0.7817(5) 0.3582(3) 0.0169(12) Uani 1 1 d .
C3 C 0.6460(5) 0.8006(5) 0.4467(3) 0.0161(12) Uani 1 1 d .
C4 C 0.5740(6) 0.6960(6) 0.4921(4) 0.0274(14) Uani 1 1 d .
H4 H 0.5471 0.6131 0.4646 0.033 Uiso 1 1 calc R
C5 C 0.5425(6) 0.7136(7) 0.5757(4) 0.0352(16) Uani 1 1 d .
H5 H 0.4949 0.643 0.6044 0.042 Uiso 1 1 calc R
C6 C 0.5815(6) 0.8366(7) 0.6176(4) 0.0389(17) Uani 1 1 d .
H6 H 0.5606 0.8488 0.6745 0.047 Uiso 1 1 calc R
C7 C 0.6513(6) 0.9403(7) 0.5745(4) 0.0366(17) Uani 1 1 d .
H7 H 0.6773 1.0231 0.6022 0.044 Uiso 1 1 calc R
C8 C 0.6833(6) 0.9223(6) 0.4898(4) 0.0296(15) Uani 1 1 d .
H8 H 0.7308 0.9935 0.4616 0.036 Uiso 1 1 calc R
C9 C 0.9857(5) 0.8602(6) 0.4027(4) 0.0210(13) Uani 1 1 d .
H9 H 0.957 0.8326 0.4564 0.025 Uiso 1 1 calc R
C10 C 1.0399(5) 0.7793(6) 0.3420(4) 0.0191(13) Uani 1 1 d .
H10 H 1.0541 0.6889 0.3485 0.023 Uiso 1 1 calc R
C11 C 1.0688(5) 0.8606(6) 0.2692(4) 0.0213(12) Uani 1 1 d U
H11 H 1.1071 0.8328 0.2199 0.026 Uiso 1 1 calc R
C12 C 1.0302(5) 0.9903(6) 0.2840(4) 0.0197(11) Uani 1 1 d U
H12 H 1.0352 1.0623 0.2457 0.024 Uiso 1 1 calc R
C13 C 0.9825(5) 0.9907(6) 0.3676(4) 0.0207(12) Uani 1 1 d U
H13 H 0.9537 1.0647 0.3951 0.025 Uiso 1 1 calc R
C14 C 0.4045(6) 0.7989(7) 0.2547(4) 0.0340(16) Uani 1 1 d .
H14 H 0.4194 0.8877 0.2752 0.041 Uiso 1 1 calc R
C15 C 0.4142(5) 0.7590(6) 0.1718(4) 0.0297(15) Uani 1 1 d .
H15 H 0.4372 0.8161 0.1264 0.036 Uiso 1 1 calc R
C16 C 0.3844(6) 0.6201(7) 0.1656(4) 0.0340(14) Uani 1 1 d U
H16 H 0.3867 0.5673 0.1163 0.041 Uiso 1 1 calc R
C17 C 0.3498(6) 0.5731(7) 0.2476(4) 0.0372(13) Uani 1 1 d U
H17 H 0.3202 0.4843 0.2618 0.045 Uiso 1 1 calc R
C18 C 0.3685(5) 0.6853(7) 0.3041(4) 0.0352(14) Uani 1 1 d U
H18 H 0.3587 0.684 0.3633 0.042 Uiso 1 1 calc R
C19 C 0.7059(5) 0.7987(5) 0.0538(3) 0.0150(12) Uani 1 1 d .
H19 H 0.6408 0.8612 0.0696 0.018 Uiso 1 1 calc R
C20 C 0.6324(5) 0.7116(5) -0.0181(3) 0.0185(12) Uani 1 1 d .
H20A H 0.5512 0.6605 0.003 0.022 Uiso 1 1 calc R
H20B H 0.6928 0.6475 -0.0362 0.022 Uiso 1 1 calc R
C21 C 0.5886(5) 0.7951(6) -0.0955(4) 0.0233(13) Uani 1 1 d .
H21A H 0.5446 0.735 -0.1412 0.028 Uiso 1 1 calc R
H21B H 0.5218 0.8535 -0.0788 0.028 Uiso 1 1 calc R
C22 C 0.7116(6) 0.8807(5) -0.1292(4) 0.0227(13) Uani 1 1 d .
H22A H 0.7739 0.8223 -0.152 0.027 Uiso 1 1 calc R
H22B H 0.6802 0.9371 -0.1759 0.027 Uiso 1 1 calc R
C23 C 0.7872(6) 0.9686(6) -0.0580(4) 0.0243(13) Uani 1 1 d .
H23A H 0.7281 1.0344 -0.0407 0.029 Uiso 1 1 calc R
H23B H 0.8688 1.0177 -0.0798 0.029 Uiso 1 1 calc R
C24 C 0.8305(5) 0.8878(5) 0.0209(4) 0.0187(12) Uani 1 1 d .
H24A H 0.8713 0.9495 0.0666 0.022 Uiso 1 1 calc R
H24B H 0.8997 0.8309 0.0059 0.022 Uiso 1 1 calc R
C25 C 0.8410(5) 0.5646(5) 0.1170(3) 0.0145(11) Uani 1 1 d .
H25 H 0.8848 0.5913 0.0639 0.017 Uiso 1 1 calc R
C26 C 0.9538(5) 0.5251(5) 0.1829(4) 0.0187(12) Uani 1 1 d .
H26A H 0.914 0.5046 0.2376 0.022 Uiso 1 1 calc R
H26B H 1.0247 0.6011 0.1924 0.022 Uiso 1 1 calc R
C27 C 1.0200(5) 0.4021(5) 0.1529(4) 0.0226(14) Uani 1 1 d .
H27A H 1.0704 0.4262 0.1025 0.027 Uiso 1 1 calc R
H27B H 1.0854 0.3765 0.1983 0.027 Uiso 1 1 calc R
C28 C 0.9119(5) 0.2821(5) 0.1305(4) 0.0226(13) Uani 1 1 d .
H28A H 0.8677 0.2521 0.1821 0.027 Uiso 1 1 calc R
H28B H 0.9564 0.2078 0.1088 0.027 Uiso 1 1 calc R
C29 C 0.8027(5) 0.3212(5) 0.0619(4) 0.0209(13) Uani 1 1 d .
H29A H 0.7334 0.2446 0.0494 0.025 Uiso 1 1 calc R
H29B H 0.8457 0.3461 0.009 0.025 Uiso 1 1 calc R
C30 C 0.7342(5) 0.4407(5) 0.0953(4) 0.0194(13) Uani 1 1 d .
H30A H 0.6876 0.4137 0.1467 0.023 Uiso 1 1 calc R
H30B H 0.6653 0.4653 0.0518 0.023 Uiso 1 1 calc R

loop_
_atom_site_aniso_label
_atom_site_aniso_U_11
_atom_site_aniso_U_22
_atom_site_aniso_U_33
_atom_site_aniso_U_23
_atom_site_aniso_U_13
_atom_site_aniso_U_12
Mo1 0.0090(2) 0.0143(3) 0.0131(3) -0.0006(2) 0.00033(19) 0.00077(18)
Mo2 0.0096(2) 0.0156(3) 0.0149(3) -0.0011(2) 0.00187(19) 0.00000(18)
P1 0.0120(7) 0.0159(7) 0.0128(8) -0.0004(6) 0.0003(6) 0.0015(5)
O1 0.028(2) 0.022(2) 0.043(3) 0.005(2) 0.001(2) 0.0100(19)
O2 0.027(2) 0.020(2) 0.024(2) 0.0039(18) 0.0098(18) -0.0034(17)
C1 0.011(3) 0.019(3) 0.023(3) -0.010(3) 0.007(2) -0.005(2)
C2 0.007(3) 0.026(3) 0.017(3) -0.001(3) -0.002(2) 0.001(2)
C3 0.011(3) 0.025(3) 0.014(3) -0.007(2) -0.001(2) 0.009(2)
C4 0.033(3) 0.023(3) 0.025(4) 0.001(3) 0.002(3) -0.004(3)
C5 0.036(4) 0.047(4) 0.022(4) 0.001(3) 0.007(3) -0.004(3)
C6 0.033(4) 0.066(5) 0.016(4) -0.011(4) 0.003(3) -0.002(3)
C7 0.033(4) 0.040(4) 0.036(4) -0.019(3) 0.011(3) -0.005(3)
C8 0.028(3) 0.032(4) 0.029(4) -0.007(3) 0.011(3) -0.006(3)
C9 0.012(3) 0.037(4) 0.012(3) 0.000(3) -0.001(2) -0.005(2)
C10 0.007(3) 0.022(3) 0.027(3) 0.002(3) -0.004(2) 0.001(2)
C11 0.012(2) 0.030(3) 0.021(3) -0.003(2) -0.001(2) -0.001(2)
C12 0.017(2) 0.022(2) 0.018(2) -0.006(2) -0.002(2) -0.0072(19)
C13 0.012(2) 0.023(3) 0.025(3) -0.009(2) -0.001(2) -0.006(2)
C14 0.017(3) 0.041(4) 0.045(4) -0.013(3) -0.003(3) 0.013(3)
C15 0.016(3) 0.040(4) 0.034(4) 0.013(3) 0.002(3) 0.008(3)
C16 0.017(3) 0.049(4) 0.035(3) -0.016(3) -0.009(2) 0.007(3)
C17 0.012(2) 0.049(3) 0.047(3) 0.005(3) -0.006(2) -0.007(2)
C18 0.008(3) 0.068(4) 0.029(3) 0.002(3) 0.001(2) 0.003(3)
C19 0.012(3) 0.021(3) 0.012(3) 0.003(2) 0.002(2) 0.005(2)
C20 0.014(3) 0.025(3) 0.015(3) -0.001(3) 0.000(2) -0.005(2)
C21 0.012(3) 0.035(4) 0.020(3) 0.005(3) -0.007(2) -0.003(2)
C22 0.030(3) 0.020(3) 0.019(3) 0.004(3) 0.000(3) 0.006(2)
C23 0.031(3) 0.021(3) 0.019(3) 0.008(3) -0.002(3) -0.005(3)
C24 0.021(3) 0.016(3) 0.018(3) 0.000(2) -0.001(2) -0.003(2)
C25 0.018(3) 0.013(3) 0.012(3) -0.002(2) 0.000(2) 0.001(2)
C26 0.014(3) 0.017(3) 0.025(3) 0.001(3) -0.001(2) -0.002(2)
C27 0.015(3) 0.020(3) 0.034(4) -0.006(3) -0.002(3) 0.009(2)
C28 0.025(3) 0.016(3) 0.027(4) -0.001(3) 0.003(3) 0.003(2)
C29 0.017(3) 0.014(3) 0.031(4) -0.003(3) 0.001(3) -0.001(2)
C30 0.016(3) 0.014(3) 0.027(3) -0.005(3) -0.001(2) 0.001(2)

loop_
_atom_type_symbol
_atom_type_description
_atom_type_scat_dispersion_real
_atom_type_scat_dispersion_imag
_atom_type_scat_source
C C 0.0033 0.0016 'International Tables Vol C Tables 4.2.6.8 and 6.1.1.4'
H H 0 0 'International Tables Vol C Tables 4.2.6.8 and 6.1.1.4'
Mo Mo -1.6832 0.6857 'International Tables Vol C Tables 4.2.6.8 and 6.1.1.4'
O O 0.0106 0.006 'International Tables Vol C Tables 4.2.6.8 and 6.1.1.4'
P P 0.1023 0.0942 'International Tables Vol C Tables 4.2.6.8 and 6.1.1.4'

loop_
_geom_angle_atom_site_label_1
_geom_angle_atom_site_label_2
_geom_angle_atom_site_label_3
_geom_angle
C2 Mo1 C1 88.8(2)
C2 Mo1 C9 88.5(2)
C1 Mo1 C9 127.8(2)
C2 Mo1 C13 104.3(2)
C1 Mo1 C13 96.4(2)
C9 Mo1 C13 35.00(18)
C2 Mo1 P1 103.29(16)
C1 Mo1 P1 88.42(16)
C9 Mo1 P1 142.49(14)
C13 Mo1 P1 152.10(14)
C2 Mo1 C12 139.1(2)
C1 Mo1 C12 93.5(2)
C9 Mo1 C12 58.38(19)
C13 Mo1 C12 34.91(18)
P1 Mo1 C12 117.55(13)
C2 Mo1 C10 108.8(2)
C1 Mo1 C10 150.9(2)
C9 Mo1 C10 34.60(18)
C13 Mo1 C10 57.57(18)
P1 Mo1 C10 108.80(14)
C12 Mo1 C10 57.96(19)
C2 Mo1 C11 142.9(2)
C1 Mo1 C11 122.5(2)
C9 Mo1 C11 57.43(19)
C13 Mo1 C11 57.12(18)
P1 Mo1 C11 97.30(14)
C12 Mo1 C11 34.47(17)
C10 Mo1 C11 34.51(18)
C2 Mo1 Mo2 47.99(16)
C1 Mo1 Mo2 87.71(15)
C9 Mo1 Mo2 125.82(14)
C13 Mo1 Mo2 152.02(14)
P1 Mo1 Mo2 55.31(4)
C12 Mo1 Mo2 172.75(13)
C10 Mo1 Mo2 121.30(13)
C11 Mo1 Mo2 140.52(13)
O2 Mo2 C2 103.8(2)
O2 Mo2 C18 110.3(2)
C2 Mo2 C18 90.6(2)
O2 Mo2 C17 92.0(2)
C2 Mo2 C17 124.1(2)
C18 Mo2 C17 34.6(2)
O2 Mo2 C16 108.7(2)
C2 Mo2 C16 140.2(2)
C18 Mo2 C16 57.0(2)
C17 Mo2 C16 34.5(2)
O2 Mo2 P1 102.09(12)
C2 Mo2 P1 95.48(15)
C18 Mo2 P1 144.55(17)
C17 Mo2 P1 133.42(17)
C16 Mo2 P1 99.49(17)
O2 Mo2 C14 143.7(2)
C2 Mo2 C14 85.2(2)
C18 Mo2 C14 33.6(2)
C17 Mo2 C14 55.7(2)
C16 Mo2 C14 55.0(2)
P1 Mo2 C14 112.16(17)
O2 Mo2 C15 141.8(2)
C2 Mo2 C15 110.9(2)
C18 Mo2 C15 55.3(2)
C17 Mo2 C15 55.5(2)
C16 Mo2 C15 33.1(2)
P1 Mo2 C15 90.17(14)
C14 Mo2 C15 32.1(2)
O2 Mo2 Mo1 109.55(13)
C2 Mo2 Mo1 42.90(14)
C18 Mo2 Mo1 124.38(17)
C17 Mo2 Mo1 156.51(17)
C16 Mo2 Mo1 136.46(17)
P1 Mo2 Mo1 52.59(3)
C14 Mo2 Mo1 100.91(16)
C15 Mo2 Mo1 106.60(15)
C19 P1 C25 103.6(2)
C19 P1 Mo1 119.99(17)
C25 P1 Mo1 126.28(17)
C19 P1 Mo2 120.07(16)
C25 P1 Mo2 112.78(17)
Mo1 P1 Mo2 72.11(4)
O1 C1 Mo1 176.4(5)
C3 C2 Mo1 141.1(4)
C3 C2 Mo2 129.7(4)
Mo1 C2 Mo2 89.1(2)
C8 C3 C4 117.3(5)
C8 C3 C2 120.6(5)
C4 C3 C2 122.1(5)
C5 C4 C3 121.6(6)
C5 C4 H4 119.2
C3 C4 H4 119.2
C4 C5 C6 120.0(6)
C4 C5 H5 120
C6 C5 H5 120
C7 C6 C5 119.4(6)
C7 C6 H6 120.3
C5 C6 H6 120.3
C6 C7 C8 120.5(6)
C6 C7 H7 119.7
C8 C7 H7 119.7
C3 C8 C7 121.2(6)
C3 C8 H8 119.4
C7 C8 H8 119.4
C10 C9 C13 107.9(5)
C10 C9 Mo1 74.1(3)
C13 C9 Mo1 72.6(3)
C10 C9 H9 126.1
C13 C9 H9 126.1
Mo1 C9 H9 119.2
C9 C10 C11 107.6(5)
C9 C10 Mo1 71.3(3)
C11 C10 Mo1 73.2(3)
C9 C10 H10 126.2
C11 C10 H10 126.2
Mo1 C10 H10 121
C12 C11 C10 108.7(5)
C12 C11 Mo1 71.2(3)
C10 C11 Mo1 72.2(3)
C12 C11 H11 125.7
C10 C11 H11 125.7
Mo1 C11 H11 122.5
C11 C12 C13 107.1(5)
C11 C12 Mo1 74.3(3)
C13 C12 Mo1 72.3(3)
C11 C12 H12 126.4
C13 C12 H12 126.4
Mo1 C12 H12 119
C12 C13 C9 108.7(5)
C12 C13 Mo1 72.8(3)
C9 C13 Mo1 72.4(3)
C12 C13 H13 125.7
C9 C13 H13 125.7
Mo1 C13 H13 120.8
C15 C14 C18 108.9(6)
C15 C14 Mo2 74.2(3)
C18 C14 Mo2 69.8(3)
C15 C14 H14 125.6
C18 C14 H14 125.6
Mo2 C14 H14 122.1
C14 C15 C16 109.2(6)
C14 C15 Mo2 73.6(3)
C16 C15 Mo2 70.4(3)
C14 C15 H15 125.4
C16 C15 H15 125.4
Mo2 C15 H15 122.2
C15 C16 C17 107.4(6)
C15 C16 Mo2 76.5(3)
C17 C16 Mo2 72.2(3)
C15 C16 H16 126.3
C17 C16 H16 126.3
Mo2 C16 H16 117.1
C18 C17 C16 107.2(6)
C18 C17 Mo2 72.6(3)
C16 C17 Mo2 73.3(3)
C18 C17 H17 126.4
C16 C17 H17 126.4
Mo2 C17 H17 119.6
C14 C18 C17 107.1(6)
C14 C18 Mo2 76.7(3)
C17 C18 Mo2 72.9(3)
C14 C18 H18 126.4
C17 C18 H18 126.4
Mo2 C18 H18 116.2
C20 C19 C24 110.5(4)
C20 C19 P1 117.3(4)
C24 C19 P1 110.4(3)
C20 C19 H19 105.9
C24 C19 H19 105.9
P1 C19 H19 105.9
C19 C20 C21 112.0(4)
C19 C20 H20A 109.2
C21 C20 H20A 109.2
C19 C20 H20B 109.2
C21 C20 H20B 109.2
H20A C20 H20B 107.9
C22 C21 C20 111.3(4)
C22 C21 H21A 109.4
C20 C21 H21A 109.4
C22 C21 H21B 109.4
C20 C21 H21B 109.4
H21A C21 H21B 108
C23 C22 C21 110.4(5)
C23 C22 H22A 109.6
C21 C22 H22A 109.6
C23 C22 H22B 109.6
C21 C22 H22B 109.6
H22A C22 H22B 108.1
C22 C23 C24 112.8(5)
C22 C23 H23A 109
C24 C23 H23A 109
C22 C23 H23B 109
C24 C23 H23B 109
H23A C23 H23B 107.8
C23 C24 C19 111.2(4)
C23 C24 H24A 109.4
C19 C24 H24A 109.4
C23 C24 H24B 109.4
C19 C24 H24B 109.4
H24A C24 H24B 108
C26 C25 C30 109.7(4)
C26 C25 P1 111.9(3)
C30 C25 P1 112.0(3)
C26 C25 H25 107.7
C30 C25 H25 107.7
P1 C25 H25 107.7
C25 C26 C27 112.2(4)
C25 C26 H26A 109.2
C27 C26 H26A 109.2
C25 C26 H26B 109.2
C27 C26 H26B 109.2
H26A C26 H26B 107.9
C28 C27 C26 111.5(4)
C28 C27 H27A 109.3
C26 C27 H27A 109.3
C28 C27 H27B 109.3
C26 C27 H27B 109.3
H27A C27 H27B 108
C27 C28 C29 110.7(4)
C27 C28 H28A 109.5
C29 C28 H28A 109.5
C27 C28 H28B 109.5
C29 C28 H28B 109.5
H28A C28 H28B 108.1
C28 C29 C30 109.5(5)
C28 C29 H29A 109.8
C30 C29 H29A 109.8
C28 C29 H29B 109.8
C30 C29 H29B 109.8
H29A C29 H29B 108.2
C29 C30 C25 111.6(4)
C29 C30 H30A 109.3
C25 C30 H30A 109.3
C29 C30 H30B 109.3
C25 C30 H30B 109.3
H30A C30 H30B 108

loop_
_geom_bond_atom_site_label_1
_geom_bond_atom_site_label_2
_geom_bond_distance
Mo1 C2 1.920(5)
Mo1 C1 1.970(5)
Mo1 C9 2.346(5)
Mo1 C13 2.349(5)
Mo1 P1 2.3542(14)
Mo1 C12 2.355(5)
Mo1 C10 2.381(5)
Mo1 C11 2.394(5)
Mo1 Mo2 2.8206(6)
Mo2 O2 1.704(4)
Mo2 C2 2.096(5)
Mo2 C18 2.362(5)
Mo2 C17 2.366(6)
Mo2 C16 2.381(6)
Mo2 P1 2.4369(14)
Mo2 C14 2.450(5)
Mo2 C15 2.458(6)
P1 C19 1.859(5)
P1 C25 1.880(5)
O1 C1 1.154(6)
C2 C3 1.465(7)
C3 C8 1.381(7)
C3 C4 1.408(8)
C4 C5 1.371(8)
C4 H4 0.93
C5 C6 1.386(9)
C5 H5 0.93
C6 C7 1.374(9)
C6 H6 0.93
C7 C8 1.388(8)
C7 H7 0.93
C8 H8 0.93
C9 C10 1.406(7)
C9 C13 1.412(8)
C9 H9 0.93
C10 C11 1.417(8)
C10 H10 0.93
C11 C12 1.408(7)
C11 H11 0.93
C12 C13 1.411(8)
C12 H12 0.93
C13 H13 0.93
C14 C15 1.359(9)
C14 C18 1.393(9)
C14 H14 0.93
C15 C16 1.382(9)
C15 H15 0.93
C16 C17 1.407(9)
C16 H16 0.93
C17 C18 1.405(9)
C17 H17 0.93
C18 H18 0.93
C19 C20 1.501(7)
C19 C24 1.542(7)
C19 H19 0.98
C20 C21 1.525(7)
C20 H20A 0.97
C20 H20B 0.97
C21 C22 1.519(7)
C21 H21A 0.97
C21 H21B 0.97
C22 C23 1.504(8)
C22 H22A 0.97
C22 H22B 0.97
C23 C24 1.527(7)
C23 H23A 0.97
C23 H23B 0.97
C24 H24A 0.97
C24 H24B 0.97
C25 C26 1.533(7)
C25 C30 1.542(7)
C25 H25 0.98
C26 C27 1.533(6)
C26 H26A 0.97
C26 H26B 0.97
C27 C28 1.525(7)
C27 H27A 0.97
C27 H27B 0.97
C28 C29 1.533(7)
C28 H28A 0.97
C28 H28B 0.97
C29 C30 1.535(7)
C29 H29A 0.97
C29 H29B 0.97
C30 H30A 0.97
C30 H30B 0.97

loop_
_platon_squeeze_void_nr
_platon_squeeze_void_average_x
_platon_squeeze_void_average_y
_platon_squeeze_void_average_z
_platon_squeeze_void_volume
_platon_squeeze_void_count_electrons
_platon_squeeze_void_content
1 0.000 0.500 0.500 200 63 ' '
